data_4124685
loop_
_publ_author_name
'Tallman, R.L.'
'Margrave, J.L.'
'Bailey, S.W.'

_publ_section_title
;
 The crystal structure of sodium peroxide
;
_journal_name_full 'Journal of the American Chemical Society'
_journal_page_first 2979
_journal_page_last 2980
_journal_volume 79
_journal_year 1957
_chemical_formula_sum 'Na2 O2'
_space_group_IT_number 189
_symmetry_space_group_name_Hall 'P -6 -2'
_symmetry_space_group_name_H-M 'P -6 2 m'
_cell_angle_alpha 90
_cell_angle_beta 90
_cell_angle_gamma 120
_cell_formula_units_Z 3
_cell_length_a 6.22
_cell_length_b 6.22
_cell_length_c 4.47
_cell_volume 149.768
_citation_journal_id_ASTM JACSAT
_cod_data_source_file Tallman_JACSAT_1957_1430.cif
_cod_data_source_block Na2O2
_cod_original_cell_volume 149.7679
_cod_database_code 4124685

loop_
_symmetry_equiv_pos_as_xyz
x,y,z
-x+y,-x,-z
-y,x-y,z
x,y,-z
-x+y,-x,z
-y,x-y,-z
y,x,z
x-y,-y,-z
-x,-x+y,z
y,x,-z
x-y,-y,z
-x,-x+y,-z

loop_
_atom_site_label
_atom_site_type_symbol
_atom_site_fract_x
_atom_site_fract_y
_atom_site_fract_z
_atom_site_occupancy
_atom_site_U_iso_or_equiv
Na2 Na+1 0.366 0 0 1 0.0
O1 O-1 0 0 0.167 1 0.0
Na1 Na+1 0.724 0 0.5 1 0.0
O2 O-1 0.3333 0.6667 0.333 1 0.0
